data_4063808
loop_
_publ_author_name
'Wieder, Noah L.'
'Carroll, Patrick J.'
'Berry, Donald H.'

_publ_section_title
;
 Structure and Reactivity of Acetylene Complexes of Bis(imino)pyridine
 Ruthenium(0)
;
_journal_issue 8
_journal_name_full Organometallics
_journal_page_first 2125
_journal_paper_doi 10.1021/om100953g
_journal_volume 30
_journal_year 2011
_chemical_formula_sum 'C131 H126 N6 Ru2'
_chemical_formula_weight 1986.52
_space_group_IT_number 14
_symmetry_cell_setting monoclinic
_symmetry_Int_Tables_number 14
_symmetry_space_group_name_Hall '-P 2ybc'
_symmetry_space_group_name_H-M 'P 1 21/c 1'
_atom_sites_solution_hydrogens geom
_atom_sites_solution_primary direct
_audit_creation_method SHELXL-97
_cell_angle_alpha 90.00
_cell_angle_beta 108.039(2)
_cell_angle_gamma 90.00
_cell_formula_units_Z 2
_cell_length_a 14.8934(12)
_cell_length_b 17.7870(12)
_cell_length_c 20.7522(16)
_cell_measurement_temperature 143(1)
_cell_volume 5227.2(7)
_computing_data_collection 'CrystalClear (Rigaku, 1999)'
_computing_data_reduction 'CrystalClear (Rigaku, 1999)'
_computing_structure_refinement 'SHELXL-97 (Sheldrick, 1997)'
_computing_structure_solution 'SIR97 (Altomare, 1999)'
_diffrn_ambient_temperature 143(1)
_diffrn_measured_fraction_theta_full 0.985
_diffrn_measured_fraction_theta_max 0.985
_diffrn_measurement_device 'CCD Area Detector'
_diffrn_measurement_device_type 'Rigaku Mercury'
_diffrn_measurement_method 'phi and omega rotations'
_diffrn_radiation_monochromator graphite
_diffrn_radiation_source 'rotating anode'
_diffrn_radiation_type MoK\a
_diffrn_radiation_wavelength 0.71069
_diffrn_reflns_av_R_equivalents 0.0249
_diffrn_reflns_av_sigmaI/netI 0.0367
_diffrn_reflns_limit_h_max 19
_diffrn_reflns_limit_h_min -18
_diffrn_reflns_limit_k_max 23
_diffrn_reflns_limit_k_min -18
_diffrn_reflns_limit_l_max 26
_diffrn_reflns_limit_l_min -26
_diffrn_reflns_number 35703
_diffrn_reflns_theta_full 27.49
_diffrn_reflns_theta_max 27.49
_diffrn_reflns_theta_min 2.51
_exptl_absorpt_coefficient_mu 0.344
_exptl_absorpt_correction_T_max 1.0000
_exptl_absorpt_correction_T_min 0.8000
_exptl_absorpt_correction_type multi-scan
_exptl_absorpt_process_details
;  Shape and scale corrections using equivalent reflections.
   Shape function based on spherical harmonics.
   Highest even and odd order for spherical harmonics:  4  and  3
   Laue group:  2/m
   Friedel opposites are equivalent.
;
_exptl_crystal_density_diffrn 1.262
_exptl_crystal_density_method 'not measured'
_exptl_crystal_F_000 2084
_exptl_crystal_size_max 0.40
_exptl_crystal_size_mid 0.20
_exptl_crystal_size_min 0.15
_refine_diff_density_max 1.464
_refine_diff_density_min -0.746
_refine_diff_density_rms 0.066
_refine_ls_extinction_method none
_refine_ls_goodness_of_fit_ref 1.086
_refine_ls_hydrogen_treatment constr
_refine_ls_matrix_type full
_refine_ls_number_parameters 650
_refine_ls_number_reflns 11819
_refine_ls_number_restraints 0
_refine_ls_restrained_S_all 1.086
_refine_ls_R_factor_all 0.0511
_refine_ls_R_factor_gt 0.0412
_refine_ls_shift/su_max 0.017
_refine_ls_shift/su_mean 0.000
_refine_ls_structure_factor_coef Fsqd
_refine_ls_weighting_details 'calc w=1/[\s^2^(Fo^2^)+(0.0459P)^2^+4.0409P] where P=(Fo^2^+2Fc^2^)/3'
_refine_ls_weighting_scheme calc
_refine_ls_wR_factor_gt 0.0979
_refine_ls_wR_factor_ref 0.1070
_reflns_number_gt 9944
_reflns_number_total 11819
_reflns_threshold_expression >2sigma(I)
_cod_data_source_file om100953g_si_002.cif
_cod_data_source_block UP5072
_cod_original_sg_symbol_H-M 'P 21/c     '
_cod_database_code 4063808

loop_
_symmetry_equiv_pos_as_xyz
'x, y, z'
'-x, y+1/2, -z+1/2'
'-x, -y, -z'
'x, -y-1/2, z-1/2'

loop_
_atom_site_label
_atom_site_type_symbol
_atom_site_fract_x
_atom_site_fract_y
_atom_site_fract_z
_atom_site_U_iso_or_equiv
_atom_site_adp_type
_atom_site_occupancy
_atom_site_symmetry_multiplicity
_atom_site_calc_flag
_atom_site_refinement_flags
Ru1 Ru 0.734881(11) 0.699938(9) 0.367267(8) 0.02221(6) Uani 1 1 d .
N1 N 0.85829(12) 0.72171(10) 0.44369(9) 0.0240(4) Uani 1 1 d .
N2 N 0.69178(12) 0.71088(10) 0.44809(9) 0.0245(4) Uani 1 1 d .
N3 N 0.58858(13) 0.69797(10) 0.32635(9) 0.0262(4) Uani 1 1 d .
C1 C 0.85131(15) 0.73093(12) 0.50524(11) 0.0269(4) Uani 1 1 d .
C2 C 0.75699(15) 0.72199(13) 0.51035(11) 0.0273(4) Uani 1 1 d .
C3 C 0.72877(17) 0.72156(14) 0.56840(12) 0.0330(5) Uani 1 1 d .
H3 H 0.7722 0.7310 0.6107 0.044 Uiso 1 1 calc R
C4 C 0.63472(18) 0.70681(14) 0.56218(13) 0.0363(5) Uani 1 1 d .
H4 H 0.6152 0.7058 0.6006 0.048 Uiso 1 1 calc R
C5 C 0.56991(17) 0.69358(13) 0.49903(13) 0.0347(5) Uani 1 1 d .
H5 H 0.5074 0.6825 0.4950 0.046 Uiso 1 1 calc R
C6 C 0.59935(16) 0.69712(12) 0.44166(12) 0.0277(5) Uani 1 1 d .
C7 C 0.54220(15) 0.69254(12) 0.37089(12) 0.0285(5) Uani 1 1 d .
C8 C 0.94870(14) 0.73534(13) 0.43382(10) 0.0267(4) Uani 1 1 d .
C9 C 1.01091(16) 0.67565(14) 0.43641(11) 0.0319(5) Uani 1 1 d .
C10 C 1.09511(17) 0.69132(17) 0.42260(13) 0.0412(6) Uani 1 1 d .
H10 H 1.1372 0.6523 0.4240 0.055 Uiso 1 1 calc R
C11 C 1.11760(17) 0.76254(19) 0.40709(12) 0.0449(7) Uani 1 1 d .
C12 C 1.05579(18) 0.82082(17) 0.40640(12) 0.0423(6) Uani 1 1 d .
H12 H 1.0715 0.8693 0.3971 0.056 Uiso 1 1 calc R
C13 C 0.97020(17) 0.80849(14) 0.41942(11) 0.0324(5) Uani 1 1 d .
C14 C 0.98870(17) 0.59741(14) 0.45376(14) 0.0400(6) Uani 1 1 d .
H14A H 0.9887 0.5960 0.5000 0.060 Uiso 1 1 calc R
H14B H 1.0356 0.5633 0.4480 0.060 Uiso 1 1 calc R
H14C H 0.9276 0.5829 0.4244 0.060 Uiso 1 1 calc R
C15 C 1.2066(2) 0.7778(3) 0.38861(17) 0.0716(11) Uani 1 1 d .
H15A H 1.2511 0.7379 0.4055 0.107 Uiso 1 1 calc R
H15B H 1.2338 0.8246 0.4084 0.107 Uiso 1 1 calc R
H15C H 1.1915 0.7806 0.3402 0.107 Uiso 1 1 calc R
C16 C 0.9032(2) 0.87275(14) 0.41717(14) 0.0436(6) Uani 1 1 d .
H16A H 0.8419 0.8604 0.3870 0.065 Uiso 1 1 calc R
H16B H 0.9262 0.9173 0.4013 0.065 Uiso 1 1 calc R
H16C H 0.8990 0.8815 0.4618 0.065 Uiso 1 1 calc R
C17 C 0.93349(17) 0.74781(15) 0.56639(11) 0.0361(5) Uani 1 1 d .
H17A H 0.9573 0.7018 0.5897 0.054 Uiso 1 1 calc R
H17B H 0.9136 0.7806 0.5961 0.054 Uiso 1 1 calc R
H17C H 0.9823 0.7718 0.5526 0.054 Uiso 1 1 calc R
C18 C 0.43673(17) 0.68682(15) 0.35219(14) 0.0397(6) Uani 1 1 d .
H18A H 0.4118 0.7327 0.3641 0.060 Uiso 1 1 calc R
H18B H 0.4202 0.6456 0.3762 0.060 Uiso 1 1 calc R
H18C H 0.4107 0.6785 0.3043 0.060 Uiso 1 1 calc R
C19 C 0.53403(15) 0.71562(13) 0.25700(11) 0.0281(5) Uani 1 1 d .
C20 C 0.50957(16) 0.65998(14) 0.20713(12) 0.0338(5) Uani 1 1 d .
C21 C 0.45341(17) 0.68078(15) 0.14236(13) 0.0365(5) Uani 1 1 d .
H21 H 0.4366 0.6443 0.1087 0.049 Uiso 1 1 calc R
C22 C 0.42179(16) 0.75373(15) 0.12633(12) 0.0352(5) Uani 1 1 d .
C23 C 0.45070(17) 0.80788(14) 0.17629(13) 0.0339(5) Uani 1 1 d .
H23 H 0.4319 0.8574 0.1658 0.045 Uiso 1 1 calc R
C24 C 0.50702(16) 0.79072(13) 0.24188(12) 0.0304(5) Uani 1 1 d .
C25 C 0.5385(2) 0.57975(15) 0.22250(15) 0.0471(7) Uani 1 1 d .
H25A H 0.4994 0.5568 0.2460 0.071 Uiso 1 1 calc R
H25B H 0.6033 0.5778 0.2504 0.071 Uiso 1 1 calc R
H25C H 0.5315 0.5532 0.1809 0.071 Uiso 1 1 calc R
C26 C 0.35447(19) 0.77172(17) 0.05722(13) 0.0453(6) Uani 1 1 d .
H26A H 0.2945 0.7486 0.0523 0.068 Uiso 1 1 calc R
H26B H 0.3795 0.7528 0.0230 0.068 Uiso 1 1 calc R
H26C H 0.3466 0.8252 0.0524 0.068 Uiso 1 1 calc R
C27 C 0.53631(19) 0.85180(14) 0.29453(13) 0.0388(6) Uani 1 1 d .
H27A H 0.5054 0.8443 0.3283 0.058 Uiso 1 1 calc R
H27B H 0.5187 0.8999 0.2733 0.058 Uiso 1 1 calc R
H27C H 0.6035 0.8501 0.3155 0.058 Uiso 1 1 calc R
C28 C 0.78563(15) 0.67540(13) 0.28963(10) 0.0258(4) Uani 1 1 d .
C29 C 0.79772(14) 0.60142(12) 0.27633(10) 0.0246(4) Uani 1 1 d .
C30 C 0.77245(14) 0.55049(12) 0.32348(10) 0.0239(4) Uani 1 1 d .
C31 C 0.74171(14) 0.58542(12) 0.37155(10) 0.0234(4) Uani 1 1 d .
C32 C 0.81745(16) 0.74113(13) 0.25966(10) 0.0289(5) Uani 1 1 d .
C33 C 0.7578(2) 0.80379(13) 0.24142(12) 0.0364(5) Uani 1 1 d .
H33 H 0.6969 0.8013 0.2445 0.048 Uiso 1 1 calc R
C34 C 0.7887(2) 0.86992(15) 0.21874(14) 0.0496(7) Uani 1 1 d .
H34 H 0.7481 0.9108 0.2063 0.066 Uiso 1 1 calc R
C35 C 0.8793(2) 0.87471(16) 0.21477(14) 0.0511(7) Uani 1 1 d .
H35 H 0.8997 0.9187 0.1995 0.068 Uiso 1 1 calc R
C36 C 0.9396(2) 0.81389(17) 0.23358(13) 0.0450(7) Uani 1 1 d .
H36 H 1.0010 0.8174 0.2316 0.060 Uiso 1 1 calc R
C37 C 0.90926(17) 0.74769(15) 0.25533(11) 0.0358(5) Uani 1 1 d .
H37 H 0.9504 0.7070 0.2672 0.048 Uiso 1 1 calc R
C38 C 0.83410(15) 0.57542(12) 0.22100(11) 0.0260(4) Uani 1 1 d .
C39 C 0.79122(16) 0.60072(13) 0.15465(11) 0.0296(5) Uani 1 1 d .
H39 H 0.7385 0.6317 0.1456 0.039 Uiso 1 1 calc R
C40 C 0.82559(18) 0.58060(14) 0.10238(12) 0.0355(5) Uani 1 1 d .
H40 H 0.7959 0.5981 0.0587 0.047 Uiso 1 1 calc R
C41 C 0.90369(19) 0.53467(15) 0.11452(13) 0.0400(6) Uani 1 1 d .
H41 H 0.9272 0.5216 0.0794 0.053 Uiso 1 1 calc R
C42 C 0.94697(19) 0.50814(15) 0.17978(13) 0.0409(6) Uani 1 1 d .
H42 H 0.9996 0.4771 0.1884 0.054 Uiso 1 1 calc R
C43 C 0.91186(17) 0.52788(14) 0.23212(12) 0.0336(5) Uani 1 1 d .
H43 H 0.9408 0.5090 0.2754 0.045 Uiso 1 1 calc R
C44 C 0.77372(15) 0.46714(12) 0.31703(11) 0.0271(4) Uani 1 1 d .
C45 C 0.72768(16) 0.43250(13) 0.25537(12) 0.0325(5) Uani 1 1 d .
H45 H 0.6977 0.4619 0.2178 0.043 Uiso 1 1 calc R
C46 C 0.72601(18) 0.35498(15) 0.24936(14) 0.0409(6) Uani 1 1 d .
H46 H 0.6947 0.3328 0.2079 0.054 Uiso 1 1 calc R
C47 C 0.7706(2) 0.31009(14) 0.30466(16) 0.0450(7) Uani 1 1 d .
H47 H 0.7691 0.2580 0.3005 0.060 Uiso 1 1 calc R
C48 C 0.81692(19) 0.34344(14) 0.36576(15) 0.0424(6) Uani 1 1 d .
H48 H 0.8474 0.3137 0.4029 0.056 Uiso 1 1 calc R
C49 C 0.81859(16) 0.42126(13) 0.37237(13) 0.0335(5) Uani 1 1 d .
H49 H 0.8499 0.4430 0.4140 0.045 Uiso 1 1 calc R
C50 C 0.70693(15) 0.54631(12) 0.42210(11) 0.0265(4) Uani 1 1 d .
C51 C 0.61925(17) 0.51089(14) 0.40372(14) 0.0361(5) Uani 1 1 d .
H51 H 0.5826 0.5103 0.3584 0.048 Uiso 1 1 calc R
C52 C 0.5855(2) 0.47649(15) 0.45177(16) 0.0479(7) Uani 1 1 d .
H52 H 0.5266 0.4534 0.4384 0.064 Uiso 1 1 calc R
C53 C 0.6392(2) 0.47642(16) 0.51924(16) 0.0517(8) Uani 1 1 d .
H53 H 0.6166 0.4533 0.5514 0.069 Uiso 1 1 calc R
C54 C 0.7260(2) 0.51065(15) 0.53857(14) 0.0448(6) Uani 1 1 d .
H54 H 0.7622 0.5106 0.5840 0.060 Uiso 1 1 calc R
C55 C 0.76011(18) 0.54535(13) 0.49100(12) 0.0351(5) Uani 1 1 d .
H55 H 0.8191 0.5683 0.5050 0.047 Uiso 1 1 calc R
C56 C 0.7933(2) 1.07850(19) 0.30278(18) 0.0627(9) Uani 1 1 d .
C57 C 0.8548(3) 1.1126(2) 0.3574(2) 0.0718(10) Uani 1 1 d .
H57 H 0.9033 1.1422 0.3517 0.095 Uiso 1 1 calc R
C58 C 0.8460(3) 1.1038(3) 0.4209(2) 0.0868(13) Uani 1 1 d .
H58 H 0.8882 1.1283 0.4575 0.115 Uiso 1 1 calc R
C59 C 0.7757(3) 1.0592(2) 0.4320(2) 0.0773(11) Uani 1 1 d .
H59 H 0.7702 1.0538 0.4752 0.103 Uiso 1 1 calc R
C60 C 0.7150(3) 1.0236(2) 0.3779(2) 0.0833(12) Uani 1 1 d .
H60 H 0.6683 0.9923 0.3840 0.111 Uiso 1 1 calc R
C61 C 0.7229(3) 1.0339(2) 0.3134(2) 0.0743(11) Uani 1 1 d .
H61 H 0.6800 1.0103 0.2766 0.099 Uiso 1 1 calc R
C62 C 0.8034(3) 1.0900(2) 0.2337(2) 0.0811(12) Uani 1 1 d .
H62A H 0.8006 1.1428 0.2236 0.122 Uiso 1 1 calc R
H62B H 0.7531 1.0645 0.2005 0.122 Uiso 1 1 calc R
H62C H 0.8629 1.0701 0.2329 0.122 Uiso 1 1 calc R
C63 C 0.4830(5) 0.9653(4) 0.4869(3) 0.0592(16) Uani 0.50 1 d P
C64 C 0.5746(3) 0.9751(2) 0.5273(2) 0.0770(11) Uani 1 1 d .
C65 C 0.6057(5) 1.0417(5) 0.5564(4) 0.077(2) Uani 0.50 1 d P
C66 C 0.5464(4) 1.1059(2) 0.5443(2) 0.0857(12) Uani 1 1 d .
C67 C 0.4536(6) 1.0954(4) 0.5048(5) 0.082(2) Uani 0.50 1 d P
H64 H 0.6176 0.9329 0.5348 0.100 Uiso 0.50 1 d P
H65 H 0.6698 1.0463 0.5861 0.100 Uiso 0.50 1 d P
H66 H 0.5695 1.1548 0.5631 0.100 Uiso 0.50 1 d P
H66B H 0.5373 1.1082 0.5879 0.100 Uiso 0.50 1 d P
H66A H 0.6120 1.1141 0.5879 0.100 Uiso 0.50 1 d P
H66C H 0.5112 1.1458 0.5171 0.100 Uiso 0.50 1 d P
H67 H 0.4082 1.1358 0.4977 0.100 Uiso 0.50 1 d P
H64' H 0.3824 1.0671 0.4652 0.100 Uiso 0.50 1 d P

loop_
_atom_site_aniso_label
_atom_site_aniso_U_11
_atom_site_aniso_U_22
_atom_site_aniso_U_33
_atom_site_aniso_U_23
_atom_site_aniso_U_13
_atom_site_aniso_U_12
Ru1 0.02215(10) 0.02197(10) 0.02341(9) 0.00031(6) 0.00835(7) -0.00008(6)
N1 0.0218(8) 0.0254(9) 0.0267(9) 0.0008(7) 0.0100(7) -0.0010(7)
N2 0.0240(9) 0.0234(9) 0.0290(9) 0.0007(7) 0.0122(7) 0.0019(7)
N3 0.0252(9) 0.0228(9) 0.0294(9) -0.0003(7) 0.0065(7) 0.0005(7)
C1 0.0294(11) 0.0266(11) 0.0250(10) -0.0011(8) 0.0089(8) -0.0005(9)
C2 0.0304(11) 0.0257(11) 0.0277(11) -0.0003(9) 0.0118(9) 0.0002(9)
C3 0.0373(12) 0.0348(13) 0.0294(11) -0.0012(10) 0.0138(10) 0.0012(10)
C4 0.0392(13) 0.0427(14) 0.0350(13) 0.0036(10) 0.0234(11) 0.0037(11)
C5 0.0285(12) 0.0361(13) 0.0456(14) 0.0050(10) 0.0205(11) 0.0023(10)
C6 0.0263(11) 0.0242(11) 0.0355(12) 0.0012(9) 0.0137(9) 0.0011(8)
C7 0.0215(10) 0.0262(11) 0.0383(12) 0.0029(9) 0.0099(9) 0.0006(8)
C8 0.0235(10) 0.0342(12) 0.0223(10) -0.0018(9) 0.0072(8) -0.0045(9)
C9 0.0247(11) 0.0431(13) 0.0267(11) -0.0003(10) 0.0062(9) 0.0008(10)
C10 0.0249(12) 0.0676(19) 0.0310(12) -0.0022(12) 0.0083(10) 0.0040(11)
C11 0.0270(12) 0.080(2) 0.0289(12) 0.0012(13) 0.0097(10) -0.0124(13)
C12 0.0403(14) 0.0561(17) 0.0285(12) 0.0032(11) 0.0078(10) -0.0223(13)
C13 0.0326(12) 0.0382(13) 0.0238(11) -0.0013(9) 0.0049(9) -0.0090(10)
C14 0.0317(12) 0.0365(14) 0.0492(15) 0.0015(11) 0.0088(11) 0.0073(11)
C15 0.0371(16) 0.134(3) 0.0478(17) 0.009(2) 0.0191(14) -0.0193(19)
C16 0.0544(16) 0.0311(13) 0.0455(15) 0.0024(11) 0.0156(13) -0.0091(12)
C17 0.0324(12) 0.0494(15) 0.0264(11) -0.0029(10) 0.0090(9) -0.0016(11)
C18 0.0242(12) 0.0465(15) 0.0491(15) 0.0091(12) 0.0124(11) -0.0006(10)
C19 0.0209(10) 0.0314(12) 0.0305(11) 0.0027(9) 0.0055(8) 0.0001(9)
C20 0.0278(11) 0.0329(13) 0.0367(12) 0.0000(10) 0.0043(9) -0.0005(10)
C21 0.0315(12) 0.0406(14) 0.0340(12) -0.0040(10) 0.0049(10) -0.0029(10)
C22 0.0285(12) 0.0422(14) 0.0345(12) 0.0071(10) 0.0094(10) -0.0008(10)
C23 0.0305(12) 0.0318(12) 0.0399(13) 0.0087(10) 0.0117(10) 0.0023(9)
C24 0.0254(11) 0.0305(12) 0.0359(12) 0.0016(9) 0.0105(9) 0.0002(9)
C25 0.0456(15) 0.0337(14) 0.0485(15) -0.0069(12) -0.0049(12) 0.0030(12)
C26 0.0408(14) 0.0552(17) 0.0373(14) 0.0095(12) 0.0082(11) 0.0002(13)
C27 0.0421(14) 0.0295(12) 0.0453(14) 0.0013(11) 0.0144(11) 0.0029(11)
C28 0.0262(10) 0.0312(11) 0.0212(10) 0.0029(8) 0.0092(8) 0.0006(9)
C29 0.0266(10) 0.0269(11) 0.0208(9) 0.0001(8) 0.0082(8) 0.0001(8)
C30 0.0232(10) 0.0227(10) 0.0253(10) 0.0012(8) 0.0068(8) 0.0004(8)
C31 0.0240(10) 0.0201(10) 0.0265(10) 0.0017(8) 0.0082(8) -0.0004(8)
C32 0.0367(12) 0.0307(12) 0.0208(10) -0.0020(9) 0.0110(9) -0.0050(9)
C33 0.0522(15) 0.0300(12) 0.0319(12) -0.0007(9) 0.0203(11) 0.0022(11)
C34 0.081(2) 0.0282(13) 0.0442(15) 0.0026(11) 0.0267(15) 0.0010(13)
C35 0.081(2) 0.0348(14) 0.0391(14) -0.0005(12) 0.0206(14) -0.0239(15)
C36 0.0471(15) 0.0573(18) 0.0302(12) -0.0032(12) 0.0113(11) -0.0240(13)
C37 0.0379(13) 0.0423(14) 0.0263(11) -0.0006(10) 0.0088(10) -0.0085(11)
C38 0.0280(11) 0.0244(11) 0.0262(10) -0.0010(8) 0.0094(8) -0.0027(9)
C39 0.0313(11) 0.0302(12) 0.0270(10) 0.0016(9) 0.0086(9) 0.0019(9)
C40 0.0473(14) 0.0351(13) 0.0246(11) 0.0005(9) 0.0120(10) -0.0022(11)
C41 0.0500(15) 0.0416(14) 0.0357(13) -0.0033(11) 0.0238(11) 0.0016(12)
C42 0.0422(14) 0.0438(15) 0.0401(13) -0.0004(11) 0.0178(11) 0.0118(12)
C43 0.0372(12) 0.0374(13) 0.0279(11) 0.0018(10) 0.0128(9) 0.0062(10)
C44 0.0271(11) 0.0261(11) 0.0317(11) -0.0016(9) 0.0142(9) 0.0007(9)
C45 0.0332(12) 0.0325(12) 0.0355(12) -0.0028(10) 0.0162(10) -0.0022(10)
C46 0.0420(14) 0.0367(14) 0.0513(15) -0.0149(12) 0.0254(12) -0.0076(11)
C47 0.0474(16) 0.0259(13) 0.071(2) -0.0057(12) 0.0318(15) 0.0004(11)
C48 0.0414(14) 0.0293(13) 0.0622(17) 0.0102(12) 0.0242(13) 0.0091(11)
C49 0.0321(12) 0.0306(12) 0.0401(13) 0.0034(10) 0.0143(10) 0.0046(10)
C50 0.0322(11) 0.0180(10) 0.0342(11) 0.0016(8) 0.0174(9) 0.0024(8)
C51 0.0376(13) 0.0302(12) 0.0452(14) 0.0002(10) 0.0195(11) -0.0034(10)
C52 0.0521(16) 0.0360(14) 0.0690(19) 0.0017(13) 0.0382(15) -0.0090(12)
C53 0.077(2) 0.0384(15) 0.0586(18) 0.0079(13) 0.0487(17) -0.0027(14)
C54 0.0684(18) 0.0360(14) 0.0376(13) 0.0056(11) 0.0276(13) 0.0030(13)
C55 0.0456(14) 0.0303(12) 0.0333(12) 0.0044(10) 0.0179(10) 0.0017(10)
C56 0.0578(19) 0.0500(18) 0.069(2) -0.0131(16) 0.0040(16) 0.0159(16)
C57 0.065(2) 0.065(2) 0.071(2) -0.0097(19) 0.0011(18) 0.0002(18)
C58 0.074(3) 0.103(3) 0.066(2) -0.021(2) -0.002(2) 0.005(2)
C59 0.072(2) 0.086(3) 0.065(2) -0.003(2) 0.0095(19) 0.027(2)
C60 0.069(2) 0.073(3) 0.104(3) -0.017(2) 0.021(2) 0.011(2)
C61 0.058(2) 0.073(3) 0.083(3) -0.031(2) 0.0076(19) 0.0027(18)
C62 0.086(3) 0.075(3) 0.072(2) -0.005(2) 0.010(2) 0.030(2)
C63 0.070(4) 0.048(4) 0.058(4) -0.001(3) 0.018(3) 0.000(3)
C64 0.059(2) 0.068(3) 0.092(3) 0.007(2) 0.007(2) 0.0088(19)
C65 0.063(4) 0.078(6) 0.078(5) 0.004(4) 0.004(4) -0.020(4)
C66 0.109(3) 0.072(3) 0.083(3) -0.015(2) 0.039(3) -0.017(3)
C67 0.065(5) 0.055(4) 0.124(7) -0.003(4) 0.026(5) 0.011(4)

loop_
_atom_type_symbol
_atom_type_description
_atom_type_scat_dispersion_real
_atom_type_scat_dispersion_imag
_atom_type_scat_source
C C 0.0033 0.0016 'International Tables Vol C Tables 4.2.6.8 and 6.1.1.4'
H H 0.0000 0.0000 'International Tables Vol C Tables 4.2.6.8 and 6.1.1.4'
N N 0.0061 0.0033 'International Tables Vol C Tables 4.2.6.8 and 6.1.1.4'
Ru Ru -1.2594 0.8363 'International Tables Vol C Tables 4.2.6.8 and 6.1.1.4'

loop_
_geom_angle_atom_site_label_1
_geom_angle_atom_site_label_2
_geom_angle_atom_site_label_3
_geom_angle
_geom_angle_site_symmetry_1
_geom_angle_site_symmetry_3
N2 Ru1 C28 172.48(8) . .
N2 Ru1 C31 94.93(8) . .
C28 Ru1 C31 78.10(9) . .
N2 Ru1 N1 77.03(7) . .
C28 Ru1 N1 100.90(8) . .
C31 Ru1 N1 97.68(8) . .
N2 Ru1 N3 76.96(7) . .
C28 Ru1 N3 105.85(8) . .
C31 Ru1 N3 91.88(7) . .
N1 Ru1 N3 152.93(7) . .
C1 N1 C8 118.14(18) . .
C1 N1 Ru1 116.65(14) . .
C8 N1 Ru1 124.87(13) . .
C6 N2 C2 121.19(19) . .
C6 N2 Ru1 118.77(15) . .
C2 N2 Ru1 119.45(14) . .
C7 N3 C19 117.22(18) . .
C7 N3 Ru1 115.17(15) . .
C19 N3 Ru1 126.55(14) . .
N1 C1 C2 115.12(19) . .
N1 C1 C17 123.7(2) . .
C2 C1 C17 121.13(19) . .
N2 C2 C3 120.0(2) . .
N2 C2 C1 111.53(18) . .
C3 C2 C1 128.5(2) . .
C4 C3 C2 119.0(2) . .
C5 C4 C3 120.4(2) . .
C4 C5 C6 119.3(2) . .
N2 C6 C5 120.0(2) . .
N2 C6 C7 111.49(19) . .
C5 C6 C7 128.4(2) . .
N3 C7 C6 115.75(19) . .
N3 C7 C18 123.9(2) . .
C6 C7 C18 120.2(2) . .
C13 C8 C9 121.5(2) . .
C13 C8 N1 118.2(2) . .
C9 C8 N1 120.2(2) . .
C10 C9 C8 117.8(2) . .
C10 C9 C14 120.8(2) . .
C8 C9 C14 121.4(2) . .
C11 C10 C9 122.1(3) . .
C10 C11 C12 118.9(2) . .
C10 C11 C15 121.4(3) . .
C12 C11 C15 119.7(3) . .
C11 C12 C13 121.6(3) . .
C8 C13 C12 118.1(2) . .
C8 C13 C16 121.3(2) . .
C12 C13 C16 120.6(2) . .
C20 C19 C24 121.2(2) . .
C20 C19 N3 121.3(2) . .
C24 C19 N3 117.5(2) . .
C21 C20 C19 117.8(2) . .
C21 C20 C25 120.4(2) . .
C19 C20 C25 121.8(2) . .
C22 C21 C20 122.5(2) . .
C23 C22 C21 117.9(2) . .
C23 C22 C26 121.8(2) . .
C21 C22 C26 120.2(2) . .
C22 C23 C24 122.2(2) . .
C23 C24 C19 118.1(2) . .
C23 C24 C27 120.1(2) . .
C19 C24 C27 121.7(2) . .
C29 C28 C32 126.87(19) . .
C29 C28 Ru1 118.17(15) . .
C32 C28 Ru1 114.40(16) . .
C28 C29 C30 112.51(18) . .
C28 C29 C38 123.86(19) . .
C30 C29 C38 123.62(19) . .
C31 C30 C29 114.78(19) . .
C31 C30 C44 122.26(19) . .
C29 C30 C44 122.83(18) . .
C30 C31 C50 125.0(2) . .
C30 C31 Ru1 116.41(15) . .
C50 C31 Ru1 118.47(14) . .
C33 C32 C37 117.7(2) . .
C33 C32 C28 119.1(2) . .
C37 C32 C28 122.8(2) . .
C34 C33 C32 120.9(3) . .
C35 C34 C33 120.2(3) . .
C34 C35 C36 119.8(2) . .
C35 C36 C37 120.5(3) . .
C36 C37 C32 121.0(3) . .
C43 C38 C39 117.4(2) . .
C43 C38 C29 122.91(19) . .
C39 C38 C29 119.67(19) . .
C40 C39 C38 121.4(2) . .
C41 C40 C39 120.4(2) . .
C40 C41 C42 119.3(2) . .
C43 C42 C41 120.2(2) . .
C42 C43 C38 121.2(2) . .
C45 C44 C49 118.0(2) . .
C45 C44 C30 120.4(2) . .
C49 C44 C30 121.5(2) . .
C46 C45 C44 120.9(2) . .
C45 C46 C47 120.6(2) . .
C48 C47 C46 119.3(2) . .
C47 C48 C49 120.6(3) . .
C48 C49 C44 120.7(2) . .
C51 C50 C55 117.3(2) . .
C51 C50 C31 121.5(2) . .
C55 C50 C31 121.1(2) . .
C52 C51 C50 121.3(3) . .
C53 C52 C51 120.2(3) . .
C54 C53 C52 119.6(2) . .
C53 C54 C55 120.6(3) . .
C54 C55 C50 121.0(2) . .
C57 C56 C61 118.1(4) . .
C57 C56 C62 119.6(4) . .
C61 C56 C62 122.3(3) . .
C56 C57 C58 120.6(4) . .
C57 C58 C59 121.7(4) . .
C60 C59 C58 118.1(4) . .
C59 C60 C61 120.0(4) . .
C56 C61 C60 121.4(4) . .
C64 C63 C65 60.0(5) 3_676 3_676
C64 C63 C64 118.8(5) 3_676 .
C65 C63 C64 176.0(7) 3_676 .
C64 C63 C63 60.7(5) 3_676 3_676
C65 C63 C63 120.5(9) 3_676 3_676
C64 C63 C63 58.1(5) . 3_676
C64 C63 C67 173.6(7) 3_676 3_676
C65 C63 C67 119.3(7) 3_676 3_676
C64 C63 C67 61.4(5) . 3_676
C63 C63 C67 119.1(9) 3_676 3_676
C64 C63 C66 121.1(6) 3_676 3_676
C65 C63 C66 61.2(5) 3_676 3_676
C64 C63 C66 119.8(6) . 3_676
C63 C63 C66 174.5(9) 3_676 3_676
C67 C63 C66 58.4(5) 3_676 3_676
C63 C64 C65 60.6(5) 3_676 .
C63 C64 C63 61.2(5) 3_676 .
C65 C64 C63 121.7(5) . .
C63 C64 C67 121.3(5) 3_676 3_676
C65 C64 C67 176.7(6) . 3_676
C63 C64 C67 60.6(4) . 3_676
C64 C65 C63 59.4(4) . 3_676
C64 C65 C66 121.4(6) . .
C63 C65 C66 62.0(5) 3_676 .
C67 C66 C65 116.7(5) . .
C67 C66 C63 60.1(5) . 3_676
C65 C66 C63 56.8(4) . 3_676
C66 C67 C63 61.5(5) . 3_676
C66 C67 C64 119.5(6) . 3_676
C63 C67 C64 58.0(4) 3_676 3_676

loop_
_geom_bond_atom_site_label_1
_geom_bond_atom_site_label_2
_geom_bond_distance
_geom_bond_site_symmetry_2
Ru1 N2 1.9824(18) .
Ru1 C28 2.028(2) .
Ru1 C31 2.040(2) .
Ru1 N1 2.0587(18) .
Ru1 N3 2.0794(18) .
N1 C1 1.324(3) .
N1 C8 1.444(3) .
N2 C6 1.363(3) .
N2 C2 1.369(3) .
N3 C7 1.318(3) .
N3 C19 1.451(3) .
C1 C2 1.450(3) .
C1 C17 1.496(3) .
C2 C3 1.393(3) .
C3 C4 1.391(3) .
C4 C5 1.386(4) .
C5 C6 1.392(3) .
C6 C7 1.454(3) .
C7 C18 1.500(3) .
C8 C13 1.394(3) .
C8 C9 1.399(3) .
C9 C10 1.398(3) .
C9 C14 1.500(4) .
C10 C11 1.374(4) .
C11 C12 1.383(4) .
C11 C15 1.515(4) .
C12 C13 1.400(3) .
C13 C16 1.508(4) .
C19 C20 1.396(3) .
C19 C24 1.402(3) .
C20 C21 1.395(3) .
C20 C25 1.496(4) .
C21 C22 1.385(4) .
C22 C23 1.383(4) .
C22 C26 1.508(3) .
C23 C24 1.394(3) .
C24 C27 1.506(3) .
C28 C29 1.368(3) .
C28 C32 1.470(3) .
C29 C30 1.465(3) .
C29 C38 1.487(3) .
C30 C31 1.369(3) .
C30 C44 1.489(3) .
C31 C50 1.480(3) .
C32 C33 1.402(3) .
C32 C37 1.403(3) .
C33 C34 1.397(4) .
C34 C35 1.379(4) .
C35 C36 1.383(4) .
C36 C37 1.386(4) .
C38 C43 1.394(3) .
C38 C39 1.400(3) .
C39 C40 1.382(3) .
C40 C41 1.379(4) .
C41 C42 1.390(4) .
C42 C43 1.389(3) .
C44 C45 1.394(3) .
C44 C49 1.399(3) .
C45 C46 1.384(3) .
C46 C47 1.387(4) .
C47 C48 1.376(4) .
C48 C49 1.390(3) .
C50 C51 1.392(3) .
C50 C55 1.404(3) .
C51 C52 1.390(3) .
C52 C53 1.381(4) .
C53 C54 1.371(4) .
C54 C55 1.388(3) .
C56 C57 1.360(5) .
C56 C61 1.386(5) .
C56 C62 1.501(5) .
C57 C58 1.374(6) .
C58 C59 1.388(6) .
C59 C60 1.360(5) .
C60 C61 1.393(6) .
C63 C64 1.337(8) 3_676
C63 C65 1.354(10) 3_676
C63 C64 1.373(8) .
C63 C63 1.380(13) 3_676
C63 C67 1.410(10) 3_676
C63 C66 1.428(7) 3_676
C64 C63 1.337(8) 3_676
C64 C65 1.346(9) .
C64 C67 1.421(9) 3_676
C65 C63 1.354(10) 3_676
C65 C66 1.417(10) .
C66 C67 1.385(9) .
C66 C63 1.428(7) 3_676
C67 C63 1.410(10) 3_676
C67 C64 1.421(9) 3_676
